data_4347172
loop_
_publ_author_name
'Safonova, Evgeniya A.'
'Martynov, Alexander G.'
'Nefedov, Sergey E.'
'Kirakosyan, Gayane A.'
'Gorbunova, Yulia G.'
'Tsivadze, Aslan Yu'

_publ_section_title
;
 A Molecular Chameleon: Reversible pH- and Cation-Induced Control of the
 Optical Properties of Phthalocyanine-Based Complexes in the Visible and
 Near-Infrared Spectral Ranges.
;
_journal_issue 5
_journal_name_full 'Inorganic chemistry'
_journal_page_first 2450
_journal_page_last 2459
_journal_paper_doi 10.1021/acs.inorgchem.5b02831
_journal_volume 55
_journal_year 2016
_chemical_formula_sum 'C30 H36 N2 O9'
_chemical_formula_weight 568.61
_space_group_crystal_system monoclinic
_space_group_IT_number 14
_space_group_name_Hall '-P 2ybc'
_space_group_name_H-M_alt 'P 1 21/c 1'
_atom_sites_solution_hydrogens mixed
_audit_creation_method SHELXL-2014/7
_cell_angle_alpha 90
_cell_angle_beta 90.9610(10)
_cell_angle_gamma 90
_cell_formula_units_Z 8
_cell_length_a 18.1274(10)
_cell_length_b 15.3414(8)
_cell_length_c 20.7084(11)
_cell_measurement_temperature 150(2)
_cell_volume 5758.2(5)
_computing_structure_refinement 'SHELXL-2014/7 (Sheldrick, 2014)'
_diffrn_ambient_temperature 150(2)
_diffrn_measured_fraction_theta_full 0.999
_diffrn_measured_fraction_theta_max 0.999
_diffrn_measurement_device_type 'Bruker APEX-II CCD'
_diffrn_measurement_method '\f and \w scans'
_diffrn_radiation_type MoK\a
_diffrn_radiation_wavelength 0.71073
_diffrn_reflns_av_R_equivalents 0.0348
_diffrn_reflns_av_unetI/netI 0.0325
_diffrn_reflns_Laue_measured_fraction_full 0.999
_diffrn_reflns_Laue_measured_fraction_max 0.999
_diffrn_reflns_limit_h_max 25
_diffrn_reflns_limit_h_min -25
_diffrn_reflns_limit_k_max 21
_diffrn_reflns_limit_k_min -21
_diffrn_reflns_limit_l_max 29
_diffrn_reflns_limit_l_min -29
_diffrn_reflns_number 67198
_diffrn_reflns_point_group_measured_fraction_full 0.999
_diffrn_reflns_point_group_measured_fraction_max 0.999
_diffrn_reflns_theta_full 25.242
_diffrn_reflns_theta_max 30.000
_diffrn_reflns_theta_min 1.739
_exptl_absorpt_coefficient_mu 0.097
_exptl_crystal_colour yellow
_exptl_crystal_density_diffrn 1.312
_exptl_crystal_description prizm
_exptl_crystal_F_000 2416
_exptl_crystal_size_max 0.240
_exptl_crystal_size_mid 0.220
_exptl_crystal_size_min 0.200
_refine_diff_density_max 0.781
_refine_diff_density_min -0.609
_refine_diff_density_rms 0.064
_refine_ls_extinction_method none
_refine_ls_goodness_of_fit_ref 1.023
_refine_ls_hydrogen_treatment constr
_refine_ls_matrix_type full
_refine_ls_number_parameters 771
_refine_ls_number_reflns 16778
_refine_ls_number_restraints 0
_refine_ls_restrained_S_all 1.023
_refine_ls_R_factor_all 0.0862
_refine_ls_R_factor_gt 0.0612
_refine_ls_shift/su_max 0.000
_refine_ls_shift/su_mean 0.000
_refine_ls_structure_factor_coef Fsqd
_refine_ls_weighting_details 'w=1/[\s^2^(Fo^2^)+(0.0791P)^2^+4.0075P] where P=(Fo^2^+2Fc^2^)/3'
_refine_ls_weighting_scheme calc
_refine_ls_wR_factor_gt 0.1568
_refine_ls_wR_factor_ref 0.1768
_reflns_Friedel_coverage 0.000
_reflns_number_gt 12075
_reflns_number_total 16778
_reflns_threshold_expression 'I > 2\s(I)'
_cod_data_source_file ic5b02831_si_001.cif
_cod_data_source_block nitril
_cod_original_sg_symbol_H-M 'P 21/c'
_cod_database_code 4347172
_shelx_shelxl_version_number 2014/7
_shelx_space_group_comment
;
The symmetry employed for this shelxl refinement is uniquely defined
by the following loop, which should always be used as a source of
symmetry information in preference to the above space-group names.
They are only intended as comments.
;
_shelx_estimated_absorpt_t_min 0.977
_shelx_estimated_absorpt_t_max 0.981

loop_
_space_group_symop_operation_xyz
'x, y, z'
'-x, y+1/2, -z+1/2'
'-x, -y, -z'
'x, -y-1/2, z-1/2'

loop_
_atom_site_label
_atom_site_type_symbol
_atom_site_fract_x
_atom_site_fract_y
_atom_site_fract_z
_atom_site_U_iso_or_equiv
_atom_site_adp_type
_atom_site_occupancy
_atom_site_site_symmetry_order
_atom_site_calc_flag
_atom_site_refinement_flags_posn
_atom_site_refinement_flags_adp
_atom_site_refinement_flags_occupancy
_atom_site_disorder_assembly
_atom_site_disorder_group
O1 O 0.42546(6) 0.11903(7) 0.19074(6) 0.0242(2) Uani 1 1 d . . . . .
O2 O 0.27507(6) 0.11214(8) 0.17359(6) 0.0262(2) Uani 1 1 d . . . . .
O3 O 0.02863(7) 0.08383(9) 0.25330(6) 0.0310(3) Uani 1 1 d . . . . .
O4 O -0.07513(8) 0.14282(11) 0.34097(8) 0.0444(4) Uani 1 1 d . . . . .
O5 O -0.23072(9) 0.11490(12) 0.23500(8) 0.0529(4) Uani 1 1 d . . . . .
O6 O -0.16895(7) 0.13175(10) 0.10698(7) 0.0375(3) Uani 1 1 d . . . . .
O7 O -0.02519(6) 0.07028(9) 0.13848(6) 0.0308(3) Uani 1 1 d . . . . .
O8 O 0.21525(6) 0.09234(9) 0.04600(6) 0.0287(3) Uani 1 1 d . . . . .
O9 O 0.30867(7) 0.08228(8) -0.05625(6) 0.0285(3) Uani 1 1 d . . . . .
O10 O 0.06499(7) 0.88665(8) 0.33181(6) 0.0253(2) Uani 1 1 d . . . . .
O11 O 0.21350(7) 0.90185(9) 0.31763(6) 0.0310(3) Uani 1 1 d . . . . .
O12 O 0.46056(7) 0.92475(9) 0.40298(6) 0.0331(3) Uani 1 1 d . . . . .
O13 O 0.58056(10) 0.82799(12) 0.46677(9) 0.0577(5) Uani 1 1 d . . . . .
O14 O 0.70885(11) 0.80176(13) 0.37107(9) 0.0444(4) Uani 0.8 1 d . . P A 1
O14A O 0.7289(4) 0.8922(5) 0.3862(3) 0.0392(17) Uani 0.2 1 d . . P A 2
O15 O 0.65896(7) 0.88703(9) 0.25601(7) 0.0338(3) Uani 1 1 d . . . . .
O16 O 0.51370(7) 0.94197(9) 0.28636(6) 0.0300(3) Uani 1 1 d . . . . .
O17 O 0.27207(6) 0.91014(8) 0.19039(6) 0.0270(3) Uani 1 1 d . . . . .
O18 O 0.18064(7) 0.88544(8) 0.08635(6) 0.0278(3) Uani 1 1 d . . . . .
N1 N 0.58063(9) 0.12928(16) 0.09502(10) 0.0511(5) Uani 1 1 d . . . . .
N2 N 0.50314(10) 0.10579(15) -0.07904(9) 0.0461(5) Uani 1 1 d . . . . .
N3 N -0.09084(10) 0.84562(14) 0.23154(9) 0.0460(4) Uani 1 1 d . . . . .
N4 N -0.00969(10) 0.83965(14) 0.05933(8) 0.0416(4) Uani 1 1 d . . . . .
C1 C 0.51838(10) 0.12208(13) 0.08778(9) 0.0321(4) Uani 1 1 d . . . . .
C2 C 0.44035(9) 0.11407(11) 0.07753(8) 0.0244(3) Uani 1 1 d . . . . .
C3 C 0.39447(9) 0.11657(10) 0.13051(8) 0.0216(3) Uani 1 1 d . . . . .
C4 C 0.41719(11) 0.19906(12) 0.22726(9) 0.0328(4) Uani 1 1 d . . . . .
H4A H 0.3651 0.2073 0.2396 0.039 Uiso 1 1 calc R U . . .
H4B H 0.4326 0.2498 0.2012 0.039 Uiso 1 1 calc R U . . .
C5 C 0.46600(10) 0.18994(13) 0.28664(9) 0.0311(4) Uani 1 1 d . . . . .
H5A H 0.4540 0.1345 0.3086 0.037 Uiso 1 1 calc R U . . .
H5B H 0.4551 0.2382 0.3168 0.037 Uiso 1 1 calc R U . . .
C6 C 0.54784(10) 0.19103(13) 0.27191(9) 0.0339(4) Uani 1 1 d . . . . .
H6A H 0.5590 0.1424 0.2422 0.041 Uiso 1 1 calc R U . . .
H6B H 0.5599 0.2462 0.2496 0.041 Uiso 1 1 calc R U . . .
C7 C 0.59610(13) 0.1827(2) 0.33204(12) 0.0582(7) Uani 1 1 d . . . . .
H7A H 0.6481 0.1835 0.3199 0.087 Uiso 1 1 calc R U . . .
H7B H 0.5851 0.1278 0.3539 0.087 Uiso 1 1 calc R U . . .
H7C H 0.5863 0.2316 0.3611 0.087 Uiso 1 1 calc R U . . .
C8 C 0.31842(9) 0.11010(10) 0.12025(8) 0.0216(3) Uani 1 1 d . . . . .
C9 C 0.19954(8) 0.10335(11) 0.16143(8) 0.0225(3) Uani 1 1 d . . . . .
C10 C 0.15377(9) 0.10270(11) 0.21455(8) 0.0237(3) Uani 1 1 d . . . . .
H10A H 0.1738 0.1103 0.2569 0.028 Uiso 1 1 calc R U . . .
C11 C 0.07862(9) 0.09082(11) 0.20516(8) 0.0241(3) Uani 1 1 d . . . . .
C12 C 0.05113(10) 0.10604(13) 0.31758(8) 0.0305(4) Uani 1 1 d . . . . .
H12A H 0.0663 0.1680 0.3198 0.037 Uiso 1 1 calc R U . . .
H12B H 0.0933 0.0694 0.3318 0.037 Uiso 1 1 calc R U . . .
C13 C -0.01436(11) 0.09024(15) 0.35987(10) 0.0400(5) Uani 1 1 d . . . . .
H13A H -0.0287 0.0281 0.3572 0.048 Uiso 1 1 calc R U . . .
H13B H -0.0006 0.1032 0.4053 0.048 Uiso 1 1 calc R U . . .
C14 C -0.12970(14) 0.09452(19) 0.30590(14) 0.0561(6) Uani 1 1 d . . . . .
H14A H -0.1062 0.0477 0.2806 0.067 Uiso 1 1 calc R U . . .
H14B H -0.1648 0.0675 0.3360 0.067 Uiso 1 1 calc R U . . .
C15 C -0.16721(18) 0.1536(2) 0.26408(15) 0.0693(8) Uani 1 1 d . . . . .
H15A H -0.1333 0.1729 0.2299 0.083 Uiso 1 1 calc R U . . .
H15B H -0.1821 0.2056 0.2889 0.083 Uiso 1 1 calc R U . . .
C16 C -0.26120(10) 0.16646(14) 0.18422(9) 0.0354(4) Uani 1 1 d . . . . .
H16A H -0.2401 0.2259 0.1866 0.042 Uiso 1 1 calc R U . . .
H16B H -0.3152 0.1712 0.1896 0.042 Uiso 1 1 calc R U . . .
C17 C -0.24591(10) 0.12831(17) 0.11976(11) 0.0435(5) Uani 1 1 d . . . . .
H17A H -0.2629 0.0670 0.1185 0.052 Uiso 1 1 calc R U . . .
H17B H -0.2735 0.1611 0.0860 0.052 Uiso 1 1 calc R U . . .
C18 C -0.13959(9) 0.05316(13) 0.08356(9) 0.0315(4) Uani 1 1 d . . . . .
H18A H -0.1633 0.0380 0.0416 0.038 Uiso 1 1 calc R U . . .
H18B H -0.1491 0.0053 0.1144 0.038 Uiso 1 1 calc R U . . .
C19 C -0.05810(9) 0.06469(13) 0.07538(9) 0.0294(4) Uani 1 1 d . . . . .
H19A H -0.0375 0.0145 0.0516 0.035 Uiso 1 1 calc R U . . .
H19B H -0.0481 0.1185 0.0507 0.035 Uiso 1 1 calc R U . . .
C20 C 0.04920(9) 0.08197(11) 0.14218(8) 0.0237(3) Uani 1 1 d . . . . .
C21 C 0.09565(9) 0.08436(11) 0.08969(8) 0.0239(3) Uani 1 1 d . . . . .
H21A H 0.0761 0.0795 0.0470 0.029 Uiso 1 1 calc R U . . .
C22 C 0.17097(9) 0.09389(11) 0.10015(8) 0.0228(3) Uani 1 1 d . . . . .
C23 C 0.28936(8) 0.10037(10) 0.05784(8) 0.0224(3) Uani 1 1 d . . . . .
C24 C 0.33536(9) 0.09737(10) 0.00445(8) 0.0229(3) Uani 1 1 d . . . . .
C25 C 0.26044(10) 0.14780(15) -0.08424(9) 0.0362(4) Uani 1 1 d . . . . .
H25A H 0.2211 0.1617 -0.0532 0.043 Uiso 1 1 calc R U . . .
H25B H 0.2365 0.1238 -0.1237 0.043 Uiso 1 1 calc R U . . .
C26 C 0.29985(12) 0.22886(14) -0.10088(12) 0.0428(5) Uani 1 1 d . . . . .
H26B H 0.3338 0.2180 -0.1370 0.051 Uiso 1 1 calc R U . B 1
H26A H 0.3292 0.2496 -0.0632 0.051 Uiso 1 1 calc R U . B 1
C27 C 0.24220(16) 0.29784(18) -0.12066(15) 0.0351(5) Uani 0.8 1 d . . P C 1
H27A H 0.2171 0.2795 -0.1613 0.042 Uiso 0.8 1 calc R U P C 1
H27B H 0.2045 0.3021 -0.0868 0.042 Uiso 0.8 1 calc R U P C 1
C28 C 0.27743(19) 0.38680(19) -0.13035(17) 0.0460(7) Uani 0.8 1 d . . P C 1
H28A H 0.2389 0.4300 -0.1399 0.069 Uiso 0.8 1 calc R U P C 1
H28B H 0.3116 0.3840 -0.1665 0.069 Uiso 0.8 1 calc R U P C 1
H28C H 0.3045 0.4037 -0.0909 0.069 Uiso 0.8 1 calc R U P C 1
C27A C 0.2710(9) 0.3063(9) -0.1463(7) 0.052(3) Uani 0.2 1 d . . P C 2
H27C H 0.3118 0.3304 -0.1719 0.063 Uiso 0.2 1 calc R U P C 2
H27D H 0.2317 0.2854 -0.1762 0.063 Uiso 0.2 1 calc R U P C 2
C28A C 0.2436(8) 0.3691(8) -0.1043(7) 0.048(3) Uani 0.2 1 d . . P C 2
H28D H 0.2152 0.4125 -0.1290 0.073 Uiso 0.2 1 calc R U P C 2
H28E H 0.2847 0.3979 -0.0816 0.073 Uiso 0.2 1 calc R U P C 2
H28F H 0.2115 0.3411 -0.0728 0.073 Uiso 0.2 1 calc R U P C 2
C29 C 0.41120(9) 0.10469(11) 0.01452(8) 0.0241(3) Uani 1 1 d . . . . .
C30 C 0.46045(10) 0.10440(13) -0.03896(9) 0.0310(4) Uani 1 1 d . . . . .
C31 C -0.02879(10) 0.85585(13) 0.22674(9) 0.0299(4) Uani 1 1 d . . . . .
C32 C 0.04903(9) 0.86725(11) 0.21843(8) 0.0233(3) Uani 1 1 d . . . . .
C33 C 0.09492(9) 0.87964(10) 0.27213(8) 0.0223(3) Uani 1 1 d . . . . .
C34 C 0.06907(11) 0.80836(13) 0.37112(9) 0.0350(4) Uani 1 1 d . . . . .
H34A H 0.1209 0.7957 0.3836 0.042 Uiso 1 1 calc R U . . .
H34B H 0.0490 0.7579 0.3468 0.042 Uiso 1 1 calc R U . . .
C35 C 0.02397(11) 0.82520(15) 0.43026(9) 0.0372(4) Uani 1 1 d . . . . .
H35A H 0.0407 0.8804 0.4505 0.045 Uiso 1 1 calc R U . . .
H35B H 0.0330 0.7777 0.4618 0.045 Uiso 1 1 calc R U . . .
C36 C -0.05816(11) 0.83119(16) 0.41607(10) 0.0417(5) Uani 1 1 d . . . . .
H36A H -0.0753 0.7761 0.3960 0.050 Uiso 1 1 calc R U . . .
H36B H -0.0676 0.8790 0.3849 0.050 Uiso 1 1 calc R U . . .
C37 C -0.10142(15) 0.8479(3) 0.47703(14) 0.0856(12) Uani 1 1 d . . . . .
H37A H -0.1541 0.8517 0.4661 0.128 Uiso 1 1 calc R U . . .
H37B H -0.0850 0.9028 0.4967 0.128 Uiso 1 1 calc R U . . .
H37C H -0.0931 0.8000 0.5076 0.128 Uiso 1 1 calc R U . . .
C38 C 0.17045(9) 0.89044(11) 0.26329(8) 0.0230(3) Uani 1 1 d . . . . .
C39 C 0.28931(9) 0.90802(11) 0.30671(8) 0.0262(3) Uani 1 1 d . . . . .
C40 C 0.33621(10) 0.90958(12) 0.36015(8) 0.0289(4) Uani 1 1 d . . . . .
H40A H 0.3169 0.9032 0.4023 0.035 Uiso 1 1 calc R U . . .
C41 C 0.41107(10) 0.92049(12) 0.35203(8) 0.0269(3) Uani 1 1 d . . . . .
C42 C 0.44936(13) 0.86698(19) 0.45505(12) 0.0536(6) Uani 1 1 d . . . . .
H42A H 0.4379 0.8080 0.4383 0.064 Uiso 1 1 calc R U . . .
H42B H 0.4070 0.8871 0.4807 0.064 Uiso 1 1 calc R U . . .
C43 C 0.51757(13) 0.8635(2) 0.49708(12) 0.0566(7) Uani 1 1 d . . . . .
H43A H 0.5295 0.9234 0.5118 0.068 Uiso 1 1 calc R U . . .
H43B H 0.5069 0.8283 0.5359 0.068 Uiso 1 1 calc R U . . .
C44 C 0.62428(14) 0.89161(18) 0.43337(15) 0.0576(7) Uani 1 1 d . . . . .
H44A H 0.6268 0.9458 0.4593 0.069 Uiso 1 1 calc R U . . .
H44B H 0.6000 0.9058 0.3915 0.069 Uiso 1 1 calc R U . . .
C45 C 0.70104(18) 0.8597(2) 0.42146(15) 0.0695(8) Uani 1 1 d . . . . .
H45A H 0.7050 0.8063 0.4453 0.083 Uiso 1 1 d R U . A .
H45B H 0.7331 0.9005 0.4431 0.083 Uiso 1 1 d R U . . .
C46 C 0.75667(13) 0.8315(2) 0.32206(13) 0.0563(7) Uani 1 1 d . . . . .
H46A H 0.7675 0.7815 0.2935 0.068 Uiso 1 1 calc R U . A 1
H46B H 0.8038 0.8491 0.3430 0.068 Uiso 1 1 calc R U . A 1
C47 C 0.73079(11) 0.90475(15) 0.28091(12) 0.0444(5) Uani 1 1 d . . . . .
H47A H 0.7300 0.9591 0.3067 0.053 Uiso 1 1 calc R U . . .
H47B H 0.7652 0.9132 0.2448 0.053 Uiso 1 1 calc R U . . .
C48 C 0.62497(9) 0.96242(12) 0.22961(9) 0.0305(4) Uani 1 1 d . . . . .
H48A H 0.6459 0.9755 0.1868 0.037 Uiso 1 1 calc R U . . .
H48B H 0.6343 1.0130 0.2583 0.037 Uiso 1 1 calc R U . . .
C49 C 0.54391(9) 0.94669(12) 0.22285(8) 0.0275(3) Uani 1 1 d . . . . .
H49A H 0.5204 0.9948 0.1982 0.033 Uiso 1 1 calc R U . . .
H49B H 0.5346 0.8915 0.1994 0.033 Uiso 1 1 calc R U . . .
C50 C 0.43976(9) 0.92978(11) 0.28960(8) 0.0246(3) Uani 1 1 d . . . . .
C51 C 0.39216(9) 0.92512(11) 0.23628(8) 0.0243(3) Uani 1 1 d . . . . .
H51A H 0.4109 0.9294 0.1938 0.029 Uiso 1 1 calc R U . . .
C52 C 0.31729(9) 0.91427(11) 0.24555(8) 0.0238(3) Uani 1 1 d . . . . .
C53 C 0.19938(9) 0.89245(10) 0.20137(8) 0.0224(3) Uani 1 1 d . . . . .
C54 C 0.15389(9) 0.87938(10) 0.14719(8) 0.0230(3) Uani 1 1 d . . . . .
C55 C 0.23261(10) 0.81774(13) 0.06809(9) 0.0311(4) Uani 1 1 d . . . . .
H55A H 0.2631 0.8010 0.1062 0.037 Uiso 1 1 calc R U . . .
H55B H 0.2659 0.8407 0.0347 0.037 Uiso 1 1 calc R U . . .
C56 C 0.19276(10) 0.73840(13) 0.04217(9) 0.0316(4) Uani 1 1 d . . . . .
H56A H 0.1658 0.7540 0.0018 0.038 Uiso 1 1 calc R U . . .
H56B H 0.1561 0.7188 0.0740 0.038 Uiso 1 1 calc R U . . .
C57 C 0.24606(12) 0.66426(15) 0.02863(11) 0.0414(5) Uani 1 1 d . . . . .
H57A H 0.2744 0.6506 0.0686 0.050 Uiso 1 1 calc R U . . .
H57B H 0.2815 0.6835 -0.0043 0.050 Uiso 1 1 calc R U . . .
C58 C 0.20708(14) 0.58205(15) 0.00485(12) 0.0486(5) Uani 1 1 d . . . . .
H58A H 0.2433 0.5353 -0.0003 0.073 Uiso 1 1 calc R U . . .
H58B H 0.1826 0.5938 -0.0368 0.073 Uiso 1 1 calc R U . . .
H58C H 0.1702 0.5642 0.0363 0.073 Uiso 1 1 calc R U . . .
C59 C 0.07884(9) 0.86594(11) 0.15600(8) 0.0239(3) Uani 1 1 d . . . . .
C60 C 0.03088(10) 0.85125(13) 0.10140(9) 0.0293(4) Uani 1 1 d . . . . .

loop_
_atom_site_aniso_label
_atom_site_aniso_U_11
_atom_site_aniso_U_22
_atom_site_aniso_U_33
_atom_site_aniso_U_23
_atom_site_aniso_U_13
_atom_site_aniso_U_12
O1 0.0227(5) 0.0239(6) 0.0256(6) -0.0010(4) -0.0059(4) 0.0020(4)
O2 0.0166(5) 0.0409(7) 0.0210(5) -0.0014(5) -0.0011(4) -0.0038(5)
O3 0.0229(6) 0.0449(7) 0.0253(6) -0.0077(5) 0.0046(5) -0.0060(5)
O4 0.0278(7) 0.0588(10) 0.0465(8) -0.0251(7) 0.0025(6) 0.0007(6)
O5 0.0426(9) 0.0645(11) 0.0513(10) 0.0195(8) -0.0111(7) -0.0166(8)
O6 0.0177(6) 0.0441(8) 0.0509(8) -0.0135(6) 0.0070(5) -0.0053(5)
O7 0.0167(5) 0.0482(8) 0.0274(6) -0.0023(5) -0.0009(5) -0.0032(5)
O8 0.0154(5) 0.0500(8) 0.0207(5) -0.0023(5) -0.0011(4) -0.0051(5)
O9 0.0274(6) 0.0355(7) 0.0224(6) -0.0004(5) -0.0033(5) -0.0017(5)
O10 0.0264(6) 0.0272(6) 0.0224(5) 0.0007(4) 0.0067(4) 0.0013(5)
O11 0.0218(6) 0.0500(8) 0.0213(6) -0.0039(5) 0.0021(4) -0.0080(5)
O12 0.0307(7) 0.0413(7) 0.0270(6) 0.0040(5) -0.0062(5) -0.0062(5)
O13 0.0545(10) 0.0521(10) 0.0660(11) 0.0123(9) -0.0159(9) 0.0024(8)
O14 0.0413(10) 0.0519(11) 0.0401(10) 0.0056(8) 0.0031(8) -0.0036(9)
O14A 0.033(3) 0.062(5) 0.023(3) 0.016(3) 0.016(3) -0.002(3)
O15 0.0211(6) 0.0333(7) 0.0468(8) 0.0104(6) -0.0038(5) 0.0016(5)
O16 0.0204(6) 0.0423(7) 0.0271(6) 0.0020(5) 0.0008(5) -0.0010(5)
O17 0.0203(5) 0.0399(7) 0.0209(5) -0.0002(5) 0.0021(4) -0.0055(5)
O18 0.0280(6) 0.0353(7) 0.0202(5) 0.0009(5) 0.0037(5) 0.0035(5)
N1 0.0219(8) 0.0840(15) 0.0472(11) 0.0012(10) -0.0031(7) -0.0013(9)
N2 0.0315(9) 0.0744(14) 0.0324(9) -0.0022(9) 0.0040(7) -0.0015(9)
N3 0.0260(8) 0.0680(13) 0.0442(10) -0.0017(9) 0.0052(7) -0.0019(8)
N4 0.0324(9) 0.0612(12) 0.0311(8) -0.0033(8) -0.0041(7) -0.0002(8)
C1 0.0231(8) 0.0448(10) 0.0284(9) 0.0022(7) -0.0010(7) 0.0012(7)
C2 0.0186(7) 0.0251(8) 0.0293(8) 0.0025(6) -0.0020(6) 0.0012(6)
C3 0.0195(7) 0.0204(7) 0.0248(7) 0.0006(6) -0.0037(6) 0.0008(5)
C4 0.0321(9) 0.0310(9) 0.0351(9) -0.0094(7) -0.0095(7) 0.0096(7)
C5 0.0289(9) 0.0353(9) 0.0288(9) -0.0083(7) -0.0045(7) 0.0045(7)
C6 0.0282(9) 0.0378(10) 0.0356(10) -0.0082(8) -0.0048(7) -0.0025(7)
C7 0.0324(11) 0.093(2) 0.0489(13) -0.0238(13) -0.0155(10) 0.0077(12)
C8 0.0194(7) 0.0232(7) 0.0222(7) 0.0000(6) -0.0005(6) -0.0008(6)
C9 0.0170(7) 0.0256(8) 0.0248(8) -0.0009(6) -0.0024(6) -0.0020(6)
C10 0.0223(7) 0.0261(8) 0.0227(7) -0.0023(6) -0.0010(6) -0.0026(6)
C11 0.0211(7) 0.0257(8) 0.0255(8) -0.0028(6) 0.0025(6) -0.0009(6)
C12 0.0291(9) 0.0369(9) 0.0255(8) -0.0045(7) 0.0025(7) -0.0008(7)
C13 0.0351(10) 0.0529(12) 0.0324(10) -0.0060(9) 0.0097(8) -0.0022(9)
C14 0.0404(12) 0.0639(16) 0.0638(16) -0.0061(13) -0.0074(11) -0.0107(11)
C15 0.078(2) 0.0614(17) 0.0673(18) 0.0084(14) -0.0308(16) -0.0205(15)
C16 0.0264(9) 0.0440(11) 0.0357(10) -0.0027(8) 0.0017(7) 0.0026(8)
C17 0.0186(8) 0.0706(15) 0.0414(11) -0.0148(10) 0.0053(7) -0.0056(9)
C18 0.0207(8) 0.0370(9) 0.0366(9) -0.0056(8) -0.0036(7) -0.0035(7)
C19 0.0206(7) 0.0390(10) 0.0284(8) -0.0056(7) -0.0024(6) 0.0009(7)
C20 0.0168(7) 0.0260(8) 0.0284(8) -0.0014(6) -0.0009(6) -0.0010(6)
C21 0.0182(7) 0.0294(8) 0.0240(7) -0.0011(6) -0.0022(6) -0.0004(6)
C22 0.0188(7) 0.0268(8) 0.0228(7) -0.0002(6) -0.0001(6) -0.0018(6)
C23 0.0172(7) 0.0243(7) 0.0256(8) 0.0008(6) -0.0013(6) -0.0014(6)
C24 0.0219(7) 0.0234(7) 0.0234(7) 0.0002(6) -0.0013(6) 0.0000(6)
C25 0.0260(8) 0.0549(12) 0.0276(9) 0.0088(8) -0.0045(7) 0.0029(8)
C26 0.0421(11) 0.0339(10) 0.0518(12) 0.0033(9) -0.0162(9) 0.0004(8)
C27 0.0363(14) 0.0356(14) 0.0336(14) 0.0082(11) 0.0012(11) 0.0030(11)
C28 0.0519(18) 0.0324(14) 0.0533(18) 0.0052(13) -0.0104(14) -0.0009(12)
C27A 0.066(9) 0.053(8) 0.038(7) 0.016(6) -0.002(6) 0.015(7)
C28A 0.053(7) 0.040(7) 0.052(7) 0.015(5) -0.005(6) 0.002(5)
C29 0.0200(7) 0.0270(8) 0.0252(8) 0.0007(6) 0.0014(6) 0.0010(6)
C30 0.0229(8) 0.0422(10) 0.0279(9) 0.0006(7) -0.0007(7) -0.0003(7)
C31 0.0259(8) 0.0363(9) 0.0276(8) -0.0005(7) 0.0017(7) 0.0013(7)
C32 0.0206(7) 0.0235(7) 0.0258(8) 0.0009(6) 0.0022(6) 0.0016(6)
C33 0.0232(7) 0.0219(7) 0.0219(7) 0.0002(6) 0.0042(6) -0.0002(6)
C34 0.0381(10) 0.0374(10) 0.0299(9) 0.0112(7) 0.0096(8) 0.0101(8)
C35 0.0328(9) 0.0509(12) 0.0280(9) 0.0114(8) 0.0058(7) 0.0094(8)
C36 0.0321(10) 0.0547(13) 0.0384(11) 0.0128(9) 0.0046(8) -0.0026(9)
C37 0.0420(14) 0.162(4) 0.0533(16) 0.040(2) 0.0206(12) 0.0363(18)
C38 0.0233(7) 0.0242(7) 0.0216(7) -0.0006(6) 0.0018(6) -0.0020(6)
C39 0.0212(7) 0.0316(8) 0.0259(8) -0.0021(6) 0.0027(6) -0.0054(6)
C40 0.0272(8) 0.0367(9) 0.0229(8) -0.0013(7) 0.0018(6) -0.0054(7)
C41 0.0266(8) 0.0293(8) 0.0246(8) -0.0010(6) -0.0027(6) -0.0030(6)
C42 0.0394(12) 0.0740(17) 0.0468(13) 0.0243(12) -0.0123(10) -0.0151(11)
C43 0.0432(13) 0.0875(19) 0.0387(12) 0.0241(12) -0.0098(10) -0.0077(12)
C44 0.0410(13) 0.0526(14) 0.0790(19) -0.0016(13) -0.0076(12) -0.0020(11)
C45 0.0639(18) 0.085(2) 0.0594(18) -0.0119(16) -0.0059(15) 0.0176(16)
C46 0.0332(11) 0.0841(19) 0.0517(14) 0.0206(13) 0.0036(10) 0.0090(12)
C47 0.0235(9) 0.0499(12) 0.0595(14) 0.0153(10) -0.0073(9) -0.0032(8)
C48 0.0223(8) 0.0315(9) 0.0378(10) 0.0107(7) 0.0023(7) 0.0007(7)
C49 0.0237(8) 0.0314(8) 0.0273(8) 0.0050(7) 0.0014(6) 0.0023(6)
C50 0.0208(7) 0.0249(8) 0.0282(8) 0.0007(6) 0.0009(6) -0.0005(6)
C51 0.0240(8) 0.0248(8) 0.0243(8) 0.0010(6) 0.0013(6) -0.0004(6)
C52 0.0239(7) 0.0250(8) 0.0227(7) -0.0011(6) 0.0000(6) -0.0026(6)
C53 0.0203(7) 0.0235(7) 0.0236(7) 0.0002(6) 0.0032(6) -0.0010(6)
C54 0.0245(7) 0.0228(7) 0.0216(7) 0.0005(6) 0.0027(6) 0.0022(6)
C55 0.0240(8) 0.0431(10) 0.0263(8) -0.0074(7) 0.0037(6) 0.0033(7)
C56 0.0284(9) 0.0374(10) 0.0292(9) -0.0018(7) 0.0014(7) 0.0040(7)
C57 0.0369(10) 0.0471(12) 0.0401(11) -0.0102(9) -0.0012(8) 0.0108(9)
C58 0.0569(14) 0.0382(11) 0.0509(13) -0.0047(10) 0.0055(11) 0.0071(10)
C59 0.0228(7) 0.0247(8) 0.0243(8) -0.0001(6) 0.0000(6) 0.0026(6)
C60 0.0232(8) 0.0384(9) 0.0263(8) 0.0006(7) 0.0019(6) 0.0030(7)

loop_
_atom_type_symbol
_atom_type_description
_atom_type_scat_dispersion_real
_atom_type_scat_dispersion_imag
_atom_type_scat_source
C C 0.0033 0.0016 'International Tables Vol C Tables 4.2.6.8 and 6.1.1.4'
H H 0.0000 0.0000 'International Tables Vol C Tables 4.2.6.8 and 6.1.1.4'
N N 0.0061 0.0033 'International Tables Vol C Tables 4.2.6.8 and 6.1.1.4'
O O 0.0106 0.0060 'International Tables Vol C Tables 4.2.6.8 and 6.1.1.4'

loop_
_geom_angle_atom_site_label_1
_geom_angle_atom_site_label_2
_geom_angle_atom_site_label_3
_geom_angle
C3 O1 C4 117.19(12)
C8 O2 C9 115.34(12)
C11 O3 C12 118.72(13)
C13 O4 C14 112.03(18)
C15 O5 C16 112.58(18)
C18 O6 C17 114.16(15)
C20 O7 C19 117.19(13)
C23 O8 C22 115.64(12)
C24 O9 C25 117.09(14)
C33 O10 C34 115.21(13)
C38 O11 C39 115.04(13)
C41 O12 C42 117.09(15)
C43 O13 C44 113.9(2)
C45 O14 C46 113.9(3)
C45 O14A C46 116.4(7)
C48 O15 C47 112.00(15)
C50 O16 C49 116.43(13)
C53 O17 C52 115.27(12)
C54 O18 C55 115.71(13)
N1 C1 C2 178.9(2)
C3 C2 C29 121.01(14)
C3 C2 C1 118.94(15)
C29 C2 C1 120.05(15)
O1 C3 C2 118.81(14)
O1 C3 C8 122.25(14)
C2 C3 C8 118.77(14)
O1 C4 C5 106.37(14)
C4 C5 C6 113.36(16)
C7 C6 C5 112.72(18)
O2 C8 C3 117.10(14)
O2 C8 C23 122.53(14)
C3 C8 C23 120.36(15)
C22 C9 C10 120.74(14)
C22 C9 O2 122.15(14)
C10 C9 O2 117.09(14)
C11 C10 C9 119.28(15)
O3 C11 C10 124.92(15)
O3 C11 C20 115.09(14)
C10 C11 C20 119.96(15)
O3 C12 C13 106.75(15)
O4 C13 C12 111.39(18)
C15 C14 O4 107.5(2)
C14 C15 O5 111.7(2)
O5 C16 C17 111.67(19)
O6 C17 C16 110.46(16)
O6 C18 C19 108.46(15)
O7 C19 C18 107.48(14)
O7 C20 C21 124.99(15)
O7 C20 C11 115.12(14)
C21 C20 C11 119.88(14)
C22 C21 C20 119.32(15)
C9 C22 C21 120.78(15)
C9 C22 O8 122.31(14)
C21 C22 O8 116.91(14)
O8 C23 C8 122.02(14)
O8 C23 C24 116.94(14)
C8 C23 C24 121.03(14)
O9 C24 C29 119.19(15)
O9 C24 C23 121.99(14)
C29 C24 C23 118.70(15)
O9 C25 C26 112.75(16)
C25 C26 C27 108.19(19)
C25 C26 C27A 127.5(6)
C28 C27 C26 111.6(2)
C28A C27A C26 105.3(10)
C24 C29 C2 120.13(15)
C24 C29 C30 120.68(15)
C2 C29 C30 119.18(15)
N2 C30 C29 175.8(2)
N3 C31 C32 177.9(2)
C33 C32 C59 120.13(15)
C33 C32 C31 119.79(15)
C59 C32 C31 120.08(15)
O10 C33 C32 119.63(14)
O10 C33 C38 121.10(14)
C32 C33 C38 119.13(14)
O10 C34 C35 106.90(15)
C34 C35 C36 113.43(17)
C35 C36 C37 111.6(2)
O11 C38 C53 122.34(14)
O11 C38 C33 117.03(14)
C53 C38 C33 120.59(15)
C52 C39 C40 120.25(15)
C52 C39 O11 122.12(15)
C40 C39 O11 117.62(15)
C41 C40 C39 119.78(16)
O12 C41 C40 122.86(16)
O12 C41 C50 116.94(15)
C40 C41 C50 120.18(15)
O12 C42 C43 109.70(19)
O13 C43 C42 114.7(2)
O13 C44 C45 112.2(2)
O14A C45 C44 115.4(5)
O14 C45 C44 116.2(3)
O14 C46 C47 117.6(2)
C47 C46 O14A 86.5(3)
O15 C47 C46 110.08(19)
O15 C48 C49 108.98(14)
O16 C49 C48 108.20(14)
O16 C50 C51 124.61(15)
O16 C50 C41 116.09(15)
C51 C50 C41 119.29(15)
C52 C51 C50 119.51(15)
C39 C52 C51 120.91(15)
C39 C52 O17 121.98(14)
C51 C52 O17 117.11(14)
O17 C53 C38 122.38(14)
O17 C53 C54 116.91(14)
C38 C53 C54 120.66(15)
O18 C54 C59 119.74(15)
O18 C54 C53 121.30(14)
C59 C54 C53 118.81(15)
O18 C55 C56 111.07(14)
C55 C56 C57 111.51(16)
C56 C57 C58 112.70(18)
C54 C59 C32 120.60(15)
C54 C59 C60 120.12(15)
C32 C59 C60 119.28(15)
N4 C60 C59 177.38(19)

loop_
_geom_bond_atom_site_label_1
_geom_bond_atom_site_label_2
_geom_bond_distance
O1 C3 1.3598(19)
O1 C4 1.451(2)
O2 C8 1.3667(19)
O2 C9 1.3944(18)
O3 C11 1.363(2)
O3 C12 1.427(2)
O4 C13 1.415(3)
O4 C14 1.425(3)
O5 C15 1.420(3)
O5 C16 1.420(3)
O6 C18 1.407(2)
O6 C17 1.425(2)
O7 C20 1.3613(19)
O7 C19 1.430(2)
O8 C23 1.3672(18)
O8 C22 1.3900(19)
O9 C24 1.359(2)
O9 C25 1.447(2)
O10 C33 1.3623(19)
O10 C34 1.452(2)
O11 C38 1.370(2)
O11 C39 1.400(2)
O12 C41 1.375(2)
O12 C42 1.413(3)
O13 C43 1.421(3)
O13 C44 1.441(3)
O14 C45 1.380(4)
O14 C46 1.421(3)
O14A C45 1.023(7)
O14A C46 1.706(8)
O15 C48 1.416(2)
O15 C47 1.419(2)
O16 C50 1.3562(19)
O16 C49 1.435(2)
O17 C53 1.3681(19)
O17 C52 1.396(2)
O18 C54 1.3607(19)
O18 C55 1.457(2)
N1 C1 1.141(2)
N2 C30 1.145(2)
N3 C31 1.142(2)
N4 C60 1.145(2)
C1 C2 1.432(2)
C2 C3 1.388(2)
C2 C29 1.407(2)
C3 C8 1.395(2)
C4 C5 1.509(2)
C5 C6 1.520(3)
C6 C7 1.515(3)
C8 C23 1.395(2)
C9 C22 1.370(2)
C9 C10 1.389(2)
C10 C11 1.385(2)
C11 C20 1.407(2)
C12 C13 1.507(3)
C14 C15 1.419(4)
C16 C17 1.488(3)
C18 C19 1.500(2)
C20 C21 1.387(2)
C21 C22 1.387(2)
C23 C24 1.397(2)
C24 C29 1.392(2)
C25 C26 1.478(3)
C26 C27 1.538(3)
C26 C27A 1.597(12)
C27 C28 1.521(4)
C27A C28A 1.40(2)
C29 C30 1.434(2)
C31 C32 1.435(2)
C32 C33 1.391(2)
C32 C59 1.410(2)
C33 C38 1.394(2)
C34 C35 1.506(3)
C35 C36 1.516(3)
C36 C37 1.519(3)
C38 C53 1.394(2)
C39 C52 1.375(2)
C39 C40 1.384(2)
C40 C41 1.380(2)
C41 C50 1.409(2)
C42 C43 1.501(3)
C44 C45 1.499(4)
C46 C47 1.482(3)
C48 C49 1.493(2)
C50 C51 1.392(2)
C51 C52 1.384(2)
C53 C54 1.396(2)
C54 C59 1.391(2)
C55 C56 1.509(3)
C56 C57 1.522(3)
C57 C58 1.523(3)
C59 C60 1.433(2)
